data_7710476
loop_
_publ_author_name
'Gradiski, Matthew Viktor'
'Rennie, Benjamin E.'
'Lough, Alan'
'Morris, Robert H.'

_publ_section_title
;
 Electronic Insights into Aminoquinoline-Based PNHN Ligands: Protonation
 State Dictates Geometry While Coordination Environment Dictates N-H
 Acidity and Bond Strength
;
_journal_name_full 'Dalton Transactions'
_journal_paper_doi 10.1039/D2DT01556K
_journal_year 2022
_chemical_formula_moiety 'C46 H40 Fe N4 P2'
_chemical_formula_sum 'C46 H40 Fe N4 P2'
_chemical_formula_weight 766.61
_space_group_crystal_system monoclinic
_space_group_IT_number 14
_space_group_name_Hall '-P 2ybc'
_space_group_name_H-M_alt 'P 1 21/c 1'
_atom_sites_solution_hydrogens geom
_audit_creation_method SHELXL-2017/1
_audit_update_record
;
2021-12-19 deposited with the CCDC.	2022-06-13 downloaded from the CCDC.
;
_cell_angle_alpha 90
_cell_angle_beta 112.720(2)
_cell_angle_gamma 90
_cell_formula_units_Z 4
_cell_length_a 18.3954(9)
_cell_length_b 10.9104(4)
_cell_length_c 19.8924(9)
_cell_measurement_reflns_used 6263
_cell_measurement_temperature 150(2)
_cell_measurement_theta_max 27.15
_cell_measurement_theta_min 2.17
_cell_volume 3682.6(3)
_computing_cell_refinement APEX3
_computing_data_collection 'APEX3 (Bruker, 2018)'
_computing_data_reduction 'SAINT (Bruker, 2014)'
_computing_molecular_graphics 'PLATON (Spek, 2009)'
_computing_publication_material 'SHELXTL (Sheldrick, 2008)'
_computing_structure_refinement 'SHELXL-2017/1 (Sheldrick, 2017)'
_computing_structure_solution 'SHELXT (Sheldrick, 2015)'
_diffrn_ambient_temperature 150(2)
_diffrn_measured_fraction_theta_full 1.000
_diffrn_measured_fraction_theta_max 0.997
_diffrn_measurement_device_type 'Bruker Kappa APEX-DUO CCD'
_diffrn_measurement_method '\f and \w scans'
_diffrn_radiation_type MoK\a
_diffrn_radiation_wavelength 0.71073
_diffrn_reflns_av_R_equivalents 0.1145
_diffrn_reflns_av_unetI/netI 0.0949
_diffrn_reflns_Laue_measured_fraction_full 1.000
_diffrn_reflns_Laue_measured_fraction_max 0.997
_diffrn_reflns_limit_h_max 23
_diffrn_reflns_limit_h_min -23
_diffrn_reflns_limit_k_max 14
_diffrn_reflns_limit_k_min -14
_diffrn_reflns_limit_l_max 25
_diffrn_reflns_limit_l_min -19
_diffrn_reflns_number 47540
_diffrn_reflns_point_group_measured_fraction_full 1.000
_diffrn_reflns_point_group_measured_fraction_max 0.997
_diffrn_reflns_theta_full 25.242
_diffrn_reflns_theta_max 27.595
_diffrn_reflns_theta_min 2.076
_diffrn_source 'sealed tube with Bruker Triumph monochromator'
_exptl_absorpt_coefficient_mu 0.537
_exptl_absorpt_correction_T_max 0.7456
_exptl_absorpt_correction_T_min 0.6471
_exptl_absorpt_correction_type multi-scan
_exptl_absorpt_process_details 'SADABS (Bruker, 2014)'
_exptl_crystal_colour red
_exptl_crystal_density_diffrn 1.383
_exptl_crystal_description Shard
_exptl_crystal_F_000 1600
_exptl_crystal_size_max 0.160
_exptl_crystal_size_mid 0.100
_exptl_crystal_size_min 0.060
_refine_diff_density_max 0.750
_refine_diff_density_min -0.488
_refine_diff_density_rms 0.071
_refine_ls_extinction_method none
_refine_ls_goodness_of_fit_ref 0.997
_refine_ls_hydrogen_treatment constr
_refine_ls_matrix_type full
_refine_ls_number_parameters 478
_refine_ls_number_reflns 8505
_refine_ls_number_restraints 0
_refine_ls_restrained_S_all 0.997
_refine_ls_R_factor_all 0.1088
_refine_ls_R_factor_gt 0.0468
_refine_ls_shift/su_max 0.001
_refine_ls_shift/su_mean 0.000
_refine_ls_structure_factor_coef Fsqd
_refine_ls_weighting_details 'w=1/[\s^2^(Fo^2^)+(0.0418P)^2^] where P=(Fo^2^+2Fc^2^)/3'
_refine_ls_weighting_scheme calc
_refine_ls_wR_factor_gt 0.0865
_refine_ls_wR_factor_ref 0.1025
_reflns_Friedel_coverage 0.000
_reflns_number_gt 5092
_reflns_number_total 8505
_reflns_threshold_expression 'I > 2\s(I)'
_cod_data_source_file d2dt01556k2.cif
_cod_data_source_block d18191_a
_cod_original_sg_symbol_H-M 'P 21/c'
_cod_database_code 7710476
_shelx_shelxl_version_number 2017/1
_shelx_space_group_comment
; 
The symmetry employed for this shelxl refinement is uniquely defined 
by the following loop, which should always be used as a source of 
symmetry information in preference to the above space-group names. 
They are only intended as comments. 
;
_shelx_estimated_absorpt_t_min 0.919
_shelx_estimated_absorpt_t_max 0.969

loop_
_space_group_symop_operation_xyz
'x, y, z'
'-x, y+1/2, -z+1/2'
'-x, -y, -z'
'x, -y-1/2, z-1/2'

loop_
_atom_site_label
_atom_site_type_symbol
_atom_site_fract_x
_atom_site_fract_y
_atom_site_fract_z
_atom_site_U_iso_or_equiv
_atom_site_adp_type
_atom_site_occupancy
_atom_site_site_symmetry_order
_atom_site_calc_flag
_atom_site_refinement_flags_posn
_atom_site_refinement_flags_adp
_atom_site_refinement_flags_occupancy
_atom_site_disorder_assembly
_atom_site_disorder_group
Fe1 Fe 0.26192(2) 0.62939(3) 0.78212(2) 0.01679(10) Uani 1 1 d . . . . .
P1 P 0.15372(4) 0.62137(6) 0.68320(4) 0.01880(16) Uani 1 1 d . . . . .
P2 P 0.33423(4) 0.52782(6) 0.73346(4) 0.01856(17) Uani 1 1 d . . . . .
N1 N 0.26749(13) 0.79691(18) 0.74752(11) 0.0210(5) Uani 1 1 d . . . . .
N2 N 0.35725(12) 0.68748(18) 0.86504(11) 0.0183(5) Uani 1 1 d . . . . .
N3 N 0.26204(12) 0.47052(18) 0.82898(11) 0.0184(5) Uani 1 1 d . . . . .
N4 N 0.20146(12) 0.67758(18) 0.84183(11) 0.0190(5) Uani 1 1 d . . . . .
C1 C 0.16660(17) 0.7486(2) 0.62880(14) 0.0252(7) Uani 1 1 d . . . . .
H1A H 0.196252 0.720667 0.599361 0.030 Uiso 1 1 calc R U . . .
H1B H 0.114566 0.779281 0.595238 0.030 Uiso 1 1 calc R U . . .
C2 C 0.21206(17) 0.8510(2) 0.68083(14) 0.0272(7) Uani 1 1 d . . . . .
H2A H 0.240711 0.901367 0.657639 0.033 Uiso 1 1 calc R U . . .
H2B H 0.174848 0.904861 0.691968 0.033 Uiso 1 1 calc R U . . .
C3 C 0.32546(16) 0.8681(2) 0.79309(14) 0.0210(6) Uani 1 1 d . . . . .
C4 C 0.34275(18) 0.9910(2) 0.78510(16) 0.0302(7) Uani 1 1 d . . . . .
H4A H 0.307818 1.038100 0.745685 0.036 Uiso 1 1 calc R U . . .
C5 C 0.41135(19) 1.0443(3) 0.83510(16) 0.0355(8) Uani 1 1 d . . . . .
H5A H 0.422563 1.126799 0.827290 0.043 Uiso 1 1 calc R U . . .
C6 C 0.46347(18) 0.9842(2) 0.89486(16) 0.0329(8) Uani 1 1 d . . . . .
H6A H 0.510122 1.023556 0.926726 0.039 Uiso 1 1 calc R U . . .
C7 C 0.44623(16) 0.8627(2) 0.90791(14) 0.0240(6) Uani 1 1 d . . . . .
C8 C 0.49411(17) 0.7913(3) 0.96771(15) 0.0292(7) Uani 1 1 d . . . . .
H8A H 0.541576 0.824280 1.002393 0.035 Uiso 1 1 calc R U . . .
C9 C 0.47191(16) 0.6749(2) 0.97543(15) 0.0257(7) Uani 1 1 d . . . . .
H9A H 0.503352 0.627329 1.016328 0.031 Uiso 1 1 calc R U . . .
C10 C 0.40328(15) 0.6250(2) 0.92369(14) 0.0206(6) Uani 1 1 d . . . . .
H10A H 0.388829 0.543696 0.930438 0.025 Uiso 1 1 calc R U . . .
C11 C 0.37751(15) 0.8059(2) 0.85777(14) 0.0185(6) Uani 1 1 d . . . . .
C12 C 0.31362(16) 0.3677(2) 0.74871(14) 0.0212(6) Uani 1 1 d . . . . .
H12A H 0.264819 0.339503 0.708822 0.025 Uiso 1 1 calc R U . . .
H12B H 0.357637 0.314346 0.749955 0.025 Uiso 1 1 calc R U . . .
C13 C 0.30398(16) 0.3617(2) 0.82108(15) 0.0232(6) Uani 1 1 d . . . . .
H13A H 0.274023 0.287242 0.822851 0.028 Uiso 1 1 calc R U . . .
H13B H 0.356383 0.357521 0.861564 0.028 Uiso 1 1 calc R U . . .
C14 C 0.23633(15) 0.4747(2) 0.88338(14) 0.0188(6) Uani 1 1 d . . . . .
C15 C 0.24249(16) 0.3841(2) 0.93591(15) 0.0250(7) Uani 1 1 d . . . . .
H15A H 0.271988 0.311621 0.938113 0.030 Uiso 1 1 calc R U . . .
C16 C 0.20558(17) 0.4004(3) 0.98440(15) 0.0291(7) Uani 1 1 d . . . . .
H16A H 0.209885 0.337293 1.018646 0.035 Uiso 1 1 calc R U . . .
C17 C 0.16281(17) 0.5044(2) 0.98508(15) 0.0285(7) Uani 1 1 d . . . . .
H17A H 0.136469 0.510834 1.017661 0.034 Uiso 1 1 calc R U . . .
C18 C 0.15903(16) 0.6010(2) 0.93630(15) 0.0245(7) Uani 1 1 d . . . . .
C19 C 0.11739(17) 0.7125(3) 0.93117(15) 0.0284(7) Uani 1 1 d . . . . .
H19A H 0.087168 0.724726 0.960011 0.034 Uiso 1 1 calc R U . . .
C20 C 0.12100(17) 0.8023(3) 0.88437(15) 0.0278(7) Uani 1 1 d . . . . .
H20A H 0.093533 0.877304 0.880911 0.033 Uiso 1 1 calc R U . . .
C21 C 0.16503(16) 0.7834(2) 0.84191(14) 0.0226(6) Uani 1 1 d . . . . .
H21A H 0.169303 0.848371 0.811836 0.027 Uiso 1 1 calc R U . . .
C22 C 0.19821(15) 0.5869(2) 0.88822(14) 0.0196(6) Uani 1 1 d . . . . .
C31 C 0.06104(16) 0.6539(2) 0.69356(14) 0.0235(7) Uani 1 1 d . . . . .
C32 C 0.03298(18) 0.5694(3) 0.73093(16) 0.0308(7) Uani 1 1 d . . . . .
H32A H 0.063543 0.498910 0.752191 0.037 Uiso 1 1 calc R U . . .
C33 C -0.0383(2) 0.5870(3) 0.73728(19) 0.0443(9) Uani 1 1 d . . . . .
H33A H -0.056726 0.528283 0.762296 0.053 Uiso 1 1 calc R U . . .
C34 C -0.0833(2) 0.6899(4) 0.70737(19) 0.0509(10) Uani 1 1 d . . . . .
H34A H -0.133035 0.700934 0.710687 0.061 Uiso 1 1 calc R U . . .
C35 C -0.0552(2) 0.7764(3) 0.67266(18) 0.0479(10) Uani 1 1 d . . . . .
H35A H -0.084929 0.848392 0.653291 0.058 Uiso 1 1 calc R U . . .
C36 C 0.01587(18) 0.7582(3) 0.66611(15) 0.0324(8) Uani 1 1 d . . . . .
H36A H 0.034514 0.818562 0.642227 0.039 Uiso 1 1 calc R U . . .
C41 C 0.12254(15) 0.4914(2) 0.61995(14) 0.0195(6) Uani 1 1 d . . . . .
C42 C 0.11229(17) 0.3780(2) 0.64719(16) 0.0281(7) Uani 1 1 d . . . . .
H42A H 0.121981 0.369997 0.697478 0.034 Uiso 1 1 calc R U . . .
C43 C 0.08816(18) 0.2768(3) 0.60196(17) 0.0325(8) Uani 1 1 d . . . . .
H43A H 0.080699 0.200157 0.621054 0.039 Uiso 1 1 calc R U . . .
C44 C 0.07497(17) 0.2877(3) 0.52891(16) 0.0322(8) Uani 1 1 d . . . . .
H44A H 0.058518 0.218461 0.497684 0.039 Uiso 1 1 calc R U . . .
C45 C 0.08563(17) 0.3979(3) 0.50180(16) 0.0316(7) Uani 1 1 d . . . . .
H45A H 0.076646 0.405002 0.451617 0.038 Uiso 1 1 calc R U . . .
C46 C 0.10946(17) 0.5001(2) 0.54669(15) 0.0259(7) Uani 1 1 d . . . . .
H46A H 0.116828 0.576274 0.527073 0.031 Uiso 1 1 calc R U . . .
C51 C 0.44121(15) 0.5463(2) 0.78127(14) 0.0203(6) Uani 1 1 d . . . . .
C52 C 0.49136(17) 0.4522(3) 0.82029(15) 0.0300(7) Uani 1 1 d . . . . .
H52A H 0.471683 0.371331 0.818677 0.036 Uiso 1 1 calc R U . . .
C53 C 0.57028(18) 0.4777(3) 0.86153(17) 0.0382(8) Uani 1 1 d . . . . .
H53A H 0.604282 0.413765 0.888143 0.046 Uiso 1 1 calc R U . . .
C54 C 0.59958(19) 0.5942(3) 0.86419(17) 0.0391(8) Uani 1 1 d . . . . .
H54A H 0.653436 0.610855 0.892749 0.047 Uiso 1 1 calc R U . . .
C55 C 0.55039(18) 0.6869(3) 0.82518(15) 0.0323(7) Uani 1 1 d . . . . .
H55A H 0.570565 0.767498 0.826727 0.039 Uiso 1 1 calc R U . . .
C56 C 0.47240(17) 0.6634(2) 0.78411(15) 0.0247(7) Uani 1 1 d . . . . .
H56A H 0.439240 0.728017 0.757227 0.030 Uiso 1 1 calc R U . . .
C61 C 0.32337(15) 0.5342(2) 0.63765(14) 0.0204(6) Uani 1 1 d . . . . .
C62 C 0.33408(18) 0.6456(3) 0.60887(15) 0.0307(7) Uani 1 1 d . . . . .
H62A H 0.346637 0.716515 0.638937 0.037 Uiso 1 1 calc R U . . .
C63 C 0.32679(18) 0.6550(3) 0.53742(16) 0.0339(8) Uani 1 1 d . . . . .
H63A H 0.334655 0.731961 0.518881 0.041 Uiso 1 1 calc R U . . .
C64 C 0.30819(17) 0.5536(3) 0.49283(16) 0.0336(7) Uani 1 1 d . . . . .
H64A H 0.303703 0.559701 0.443742 0.040 Uiso 1 1 calc R U . . .
C65 C 0.29619(18) 0.4433(3) 0.52044(16) 0.0350(8) Uani 1 1 d . . . . .
H65A H 0.282517 0.373122 0.489821 0.042 Uiso 1 1 calc R U . . .
C66 C 0.30375(17) 0.4332(2) 0.59214(15) 0.0257(7) Uani 1 1 d . . . . .
H66A H 0.295412 0.356141 0.610280 0.031 Uiso 1 1 calc R U . . .

loop_
_atom_site_aniso_label
_atom_site_aniso_U_11
_atom_site_aniso_U_22
_atom_site_aniso_U_33
_atom_site_aniso_U_23
_atom_site_aniso_U_13
_atom_site_aniso_U_12
Fe1 0.0165(2) 0.01491(19) 0.0169(2) 0.00085(15) 0.00418(16) -0.00026(16)
P1 0.0183(4) 0.0186(3) 0.0168(4) -0.0010(3) 0.0037(3) 0.0005(3)
P2 0.0178(4) 0.0170(3) 0.0201(4) -0.0005(3) 0.0065(3) -0.0015(3)
N1 0.0229(13) 0.0183(11) 0.0179(12) 0.0027(9) 0.0037(10) -0.0006(10)
N2 0.0171(12) 0.0195(11) 0.0181(12) -0.0022(9) 0.0065(10) 0.0014(9)
N3 0.0174(12) 0.0160(11) 0.0215(12) 0.0018(9) 0.0073(10) 0.0014(9)
N4 0.0167(12) 0.0216(11) 0.0160(12) -0.0004(9) 0.0033(10) 0.0009(9)
C1 0.0261(17) 0.0243(14) 0.0196(15) 0.0032(11) 0.0026(13) -0.0018(12)
C2 0.0317(18) 0.0221(15) 0.0224(16) 0.0035(11) 0.0044(13) -0.0010(12)
C3 0.0237(15) 0.0187(13) 0.0215(14) -0.0027(11) 0.0096(12) -0.0022(12)
C4 0.0347(19) 0.0199(15) 0.0320(17) 0.0014(12) 0.0085(14) -0.0024(13)
C5 0.044(2) 0.0204(15) 0.0397(19) -0.0049(13) 0.0138(16) -0.0122(14)
C6 0.0328(19) 0.0276(16) 0.0332(18) -0.0109(13) 0.0071(15) -0.0110(14)
C7 0.0212(16) 0.0282(15) 0.0231(15) -0.0079(12) 0.0093(13) -0.0040(12)
C8 0.0227(17) 0.0360(17) 0.0247(17) -0.0088(13) 0.0045(13) -0.0013(13)
C9 0.0198(16) 0.0305(15) 0.0214(16) -0.0013(12) 0.0019(13) 0.0031(12)
C10 0.0204(15) 0.0215(13) 0.0196(14) 0.0005(12) 0.0073(12) 0.0013(12)
C11 0.0197(15) 0.0178(13) 0.0201(15) -0.0035(11) 0.0101(12) -0.0012(11)
C12 0.0214(15) 0.0175(13) 0.0252(15) -0.0003(11) 0.0096(12) 0.0007(12)
C13 0.0210(15) 0.0161(13) 0.0307(16) 0.0036(11) 0.0080(13) -0.0018(12)
C14 0.0134(14) 0.0230(14) 0.0180(15) 0.0013(11) 0.0037(11) -0.0045(11)
C15 0.0216(16) 0.0250(15) 0.0267(16) 0.0051(12) 0.0073(13) -0.0002(12)
C16 0.0259(17) 0.0349(17) 0.0243(16) 0.0078(12) 0.0071(14) -0.0070(13)
C17 0.0260(17) 0.0396(18) 0.0206(16) -0.0002(13) 0.0099(13) -0.0062(14)
C18 0.0190(16) 0.0302(16) 0.0210(15) -0.0042(12) 0.0041(13) -0.0053(12)
C19 0.0254(17) 0.0413(18) 0.0195(16) -0.0093(13) 0.0097(13) 0.0000(14)
C20 0.0270(17) 0.0312(16) 0.0213(16) -0.0058(13) 0.0052(13) 0.0062(13)
C21 0.0227(16) 0.0229(14) 0.0181(15) -0.0033(11) 0.0033(12) -0.0016(12)
C22 0.0154(15) 0.0226(14) 0.0162(14) -0.0007(11) 0.0011(12) -0.0044(11)
C31 0.0194(15) 0.0266(15) 0.0168(15) -0.0099(11) -0.0014(12) 0.0032(12)
C32 0.0265(18) 0.0321(16) 0.0346(18) -0.0088(13) 0.0124(15) 0.0004(14)
C33 0.034(2) 0.052(2) 0.055(2) -0.0259(17) 0.0264(18) -0.0142(17)
C34 0.024(2) 0.076(3) 0.048(2) -0.034(2) 0.0081(17) 0.0090(19)
C35 0.035(2) 0.065(2) 0.031(2) -0.0158(17) -0.0006(17) 0.0239(19)
C36 0.0319(19) 0.0380(17) 0.0209(16) -0.0065(13) 0.0032(14) 0.0120(14)
C41 0.0144(14) 0.0222(14) 0.0197(15) -0.0042(11) 0.0043(11) 0.0009(11)
C42 0.0284(17) 0.0289(15) 0.0260(16) -0.0078(13) 0.0094(13) -0.0050(13)
C43 0.0327(19) 0.0254(16) 0.042(2) -0.0059(13) 0.0172(15) -0.0040(13)
C44 0.0231(17) 0.0360(18) 0.0336(19) -0.0187(14) 0.0068(14) -0.0031(13)
C45 0.0289(18) 0.0400(18) 0.0213(16) -0.0105(13) 0.0047(14) 0.0045(14)
C46 0.0246(16) 0.0289(16) 0.0216(16) -0.0026(12) 0.0061(13) 0.0032(12)
C51 0.0140(14) 0.0295(15) 0.0162(14) -0.0027(11) 0.0044(11) 0.0024(12)
C52 0.0279(18) 0.0306(16) 0.0305(17) -0.0005(13) 0.0100(14) 0.0027(13)
C53 0.0246(18) 0.050(2) 0.0351(19) 0.0018(15) 0.0061(15) 0.0128(16)
C54 0.0206(17) 0.061(2) 0.0326(19) -0.0113(16) 0.0067(15) -0.0047(16)
C55 0.0269(18) 0.0449(18) 0.0293(18) -0.0105(14) 0.0155(15) -0.0115(15)
C56 0.0233(16) 0.0307(15) 0.0232(16) -0.0021(12) 0.0124(13) -0.0034(12)
C61 0.0124(14) 0.0258(14) 0.0219(15) 0.0015(12) 0.0056(12) 0.0028(11)
C62 0.0362(19) 0.0312(17) 0.0247(17) -0.0032(12) 0.0118(14) -0.0097(14)
C63 0.036(2) 0.0381(18) 0.0278(18) 0.0092(13) 0.0126(15) -0.0030(14)
C64 0.0266(18) 0.052(2) 0.0208(16) 0.0030(14) 0.0074(14) 0.0054(15)
C65 0.039(2) 0.0374(18) 0.0274(18) -0.0075(14) 0.0108(15) 0.0038(15)
C66 0.0259(17) 0.0249(15) 0.0243(16) -0.0006(12) 0.0076(13) 0.0052(12)

loop_
_atom_type_symbol
_atom_type_description
_atom_type_scat_dispersion_real
_atom_type_scat_dispersion_imag
_atom_type_scat_source
C C 0.0033 0.0016 'International Tables Vol C Tables 4.2.6.8 and 6.1.1.4'
H H 0.0000 0.0000 'International Tables Vol C Tables 4.2.6.8 and 6.1.1.4'
N N 0.0061 0.0033 'International Tables Vol C Tables 4.2.6.8 and 6.1.1.4'
P P 0.1023 0.0942 'International Tables Vol C Tables 4.2.6.8 and 6.1.1.4'
Fe Fe 0.3463 0.8444 'International Tables Vol C Tables 4.2.6.8 and 6.1.1.4'

loop_
_geom_angle_atom_site_label_1
_geom_angle_atom_site_label_2
_geom_angle_atom_site_label_3
_geom_angle
_geom_angle_site_symmetry_1
_geom_angle_site_symmetry_3
_geom_angle_publ_flag
N3 Fe1 N1 172.89(9) . . ?
N3 Fe1 N4 81.28(9) . . ?
N1 Fe1 N4 94.59(9) . . ?
N3 Fe1 N2 92.78(8) . . ?
N1 Fe1 N2 81.15(9) . . ?
N4 Fe1 N2 86.43(9) . . ?
N3 Fe1 P1 102.97(6) . . ?
N1 Fe1 P1 82.83(6) . . ?
N4 Fe1 P1 91.34(6) . . ?
N2 Fe1 P1 163.59(6) . . ?
N3 Fe1 P2 82.85(7) . . ?
N1 Fe1 P2 100.95(7) . . ?
N4 Fe1 P2 163.97(6) . . ?
N2 Fe1 P2 92.05(7) . . ?
P1 Fe1 P2 94.46(3) . . ?
C31 P1 C1 104.97(13) . . ?
C31 P1 C41 99.74(12) . . ?
C1 P1 C41 104.97(12) . . ?
C31 P1 Fe1 116.95(9) . . ?
C1 P1 Fe1 102.72(9) . . ?
C41 P1 Fe1 125.50(9) . . ?
C51 P2 C12 105.49(12) . . ?
C51 P2 C61 101.44(12) . . ?
C12 P2 C61 105.10(12) . . ?
C51 P2 Fe1 114.96(9) . . ?
C12 P2 Fe1 101.88(9) . . ?
C61 P2 Fe1 126.10(9) . . ?
C3 N1 C2 118.4(2) . . ?
C3 N1 Fe1 115.74(17) . . ?
C2 N1 Fe1 125.76(17) . . ?
C10 N2 C11 117.9(2) . . ?
C10 N2 Fe1 128.33(18) . . ?
C11 N2 Fe1 113.70(16) . . ?
C14 N3 C13 118.8(2) . . ?
C14 N3 Fe1 114.62(17) . . ?
C13 N3 Fe1 124.79(18) . . ?
C21 N4 C22 118.1(2) . . ?
C21 N4 Fe1 128.82(19) . . ?
C22 N4 Fe1 113.08(17) . . ?
C2 C1 P1 108.35(18) . . ?
C2 C1 H1A 110.0 . . ?
P1 C1 H1A 110.0 . . ?
C2 C1 H1B 110.0 . . ?
P1 C1 H1B 110.0 . . ?
H1A C1 H1B 108.4 . . ?
N1 C2 C1 109.2(2) . . ?
N1 C2 H2A 109.8 . . ?
C1 C2 H2A 109.8 . . ?
N1 C2 H2B 109.8 . . ?
C1 C2 H2B 109.8 . . ?
H2A C2 H2B 108.3 . . ?
N1 C3 C4 129.1(2) . . ?
N1 C3 C11 114.1(2) . . ?
C4 C3 C11 116.7(2) . . ?
C5 C4 C3 120.0(3) . . ?
C5 C4 H4A 120.0 . . ?
C3 C4 H4A 120.0 . . ?
C6 C5 C4 123.7(3) . . ?
C6 C5 H5A 118.1 . . ?
C4 C5 H5A 118.1 . . ?
C5 C6 C7 118.5(3) . . ?
C5 C6 H6A 120.8 . . ?
C7 C6 H6A 120.8 . . ?
C8 C7 C6 124.3(3) . . ?
C8 C7 C11 116.7(2) . . ?
C6 C7 C11 119.0(2) . . ?
C9 C8 C7 119.6(3) . . ?
C9 C8 H8A 120.2 . . ?
C7 C8 H8A 120.2 . . ?
C8 C9 C10 120.4(3) . . ?
C8 C9 H9A 119.8 . . ?
C10 C9 H9A 119.8 . . ?
N2 C10 C9 122.2(2) . . ?
N2 C10 H10A 118.9 . . ?
C9 C10 H10A 118.9 . . ?
N2 C11 C7 123.0(2) . . ?
N2 C11 C3 115.1(2) . . ?
C7 C11 C3 121.8(2) . . ?
C13 C12 P2 107.75(17) . . ?
C13 C12 H12A 110.2 . . ?
P2 C12 H12A 110.2 . . ?
C13 C12 H12B 110.2 . . ?
P2 C12 H12B 110.2 . . ?
H12A C12 H12B 108.5 . . ?
N3 C13 C12 109.1(2) . . ?
N3 C13 H13A 109.9 . . ?
C12 C13 H13A 109.9 . . ?
N3 C13 H13B 109.9 . . ?
C12 C13 H13B 109.9 . . ?
H13A C13 H13B 108.3 . . ?
N3 C14 C15 128.5(2) . . ?
N3 C14 C22 114.7(2) . . ?
C15 C14 C22 116.8(3) . . ?
C16 C15 C14 120.2(3) . . ?
C16 C15 H15A 119.9 . . ?
C14 C15 H15A 119.9 . . ?
C17 C16 C15 123.0(3) . . ?
C17 C16 H16A 118.5 . . ?
C15 C16 H16A 118.5 . . ?
C16 C17 C18 118.8(3) . . ?
C16 C17 H17A 120.6 . . ?
C18 C17 H17A 120.6 . . ?
C22 C18 C17 118.7(3) . . ?
C22 C18 C19 116.6(3) . . ?
C17 C18 C19 124.7(3) . . ?
C20 C19 C18 119.7(3) . . ?
C20 C19 H19A 120.2 . . ?
C18 C19 H19A 120.2 . . ?
C19 C20 C21 119.9(3) . . ?
C19 C20 H20A 120.1 . . ?
C21 C20 H20A 120.1 . . ?
N4 C21 C20 122.6(3) . . ?
N4 C21 H21A 118.7 . . ?
C20 C21 H21A 118.7 . . ?
N4 C22 C18 123.0(2) . . ?
N4 C22 C14 115.0(2) . . ?
C18 C22 C14 122.0(2) . . ?
C36 C31 C32 117.4(3) . . ?
C36 C31 P1 123.8(2) . . ?
C32 C31 P1 118.8(2) . . ?
C33 C32 C31 121.0(3) . . ?
C33 C32 H32A 119.5 . . ?
C31 C32 H32A 119.5 . . ?
C32 C33 C34 120.3(3) . . ?
C32 C33 H33A 119.8 . . ?
C34 C33 H33A 119.8 . . ?
C35 C34 C33 119.4(3) . . ?
C35 C34 H34A 120.3 . . ?
C33 C34 H34A 120.3 . . ?
C36 C35 C34 120.1(3) . . ?
C36 C35 H35A 120.0 . . ?
C34 C35 H35A 120.0 . . ?
C35 C36 C31 121.7(3) . . ?
C35 C36 H36A 119.1 . . ?
C31 C36 H36A 119.1 . . ?
C46 C41 C42 118.4(2) . . ?
C46 C41 P1 123.3(2) . . ?
C42 C41 P1 118.3(2) . . ?
C43 C42 C41 120.9(3) . . ?
C43 C42 H42A 119.6 . . ?
C41 C42 H42A 119.6 . . ?
C44 C43 C42 119.8(3) . . ?
C44 C43 H43A 120.1 . . ?
C42 C43 H43A 120.1 . . ?
C45 C44 C43 119.9(3) . . ?
C45 C44 H44A 120.1 . . ?
C43 C44 H44A 120.1 . . ?
C44 C45 C46 120.8(3) . . ?
C44 C45 H45A 119.6 . . ?
C46 C45 H45A 119.6 . . ?
C41 C46 C45 120.3(3) . . ?
C41 C46 H46A 119.8 . . ?
C45 C46 H46A 119.8 . . ?
C56 C51 C52 118.5(2) . . ?
C56 C51 P2 117.64(19) . . ?
C52 C51 P2 123.5(2) . . ?
C53 C52 C51 119.7(3) . . ?
C53 C52 H52A 120.2 . . ?
C51 C52 H52A 120.2 . . ?
C54 C53 C52 120.8(3) . . ?
C54 C53 H53A 119.6 . . ?
C52 C53 H53A 119.6 . . ?
C53 C54 C55 119.6(3) . . ?
C53 C54 H54A 120.2 . . ?
C55 C54 H54A 120.2 . . ?
C56 C55 C54 120.4(3) . . ?
C56 C55 H55A 119.8 . . ?
C54 C55 H55A 119.8 . . ?
C55 C56 C51 121.0(3) . . ?
C55 C56 H56A 119.5 . . ?
C51 C56 H56A 119.5 . . ?
C66 C61 C62 118.1(3) . . ?
C66 C61 P2 123.0(2) . . ?
C62 C61 P2 119.0(2) . . ?
C63 C62 C61 121.1(3) . . ?
C63 C62 H62A 119.4 . . ?
C61 C62 H62A 119.4 . . ?
C64 C63 C62 120.4(3) . . ?
C64 C63 H63A 119.8 . . ?
C62 C63 H63A 119.8 . . ?
C65 C64 C63 119.0(3) . . ?
C65 C64 H64A 120.5 . . ?
C63 C64 H64A 120.5 . . ?
C64 C65 C66 120.9(3) . . ?
C64 C65 H65A 119.5 . . ?
C66 C65 H65A 119.5 . . ?
C61 C66 C65 120.5(3) . . ?
C61 C66 H66A 119.7 . . ?
C65 C66 H66A 119.7 . . ?

loop_
_geom_bond_atom_site_label_1
_geom_bond_atom_site_label_2
_geom_bond_distance
_geom_bond_site_symmetry_2
_geom_bond_publ_flag
Fe1 N3 1.968(2) . ?
Fe1 N1 1.970(2) . ?
Fe1 N4 1.986(2) . ?
Fe1 N2 1.991(2) . ?
Fe1 P1 2.1945(7) . ?
Fe1 P2 2.2202(8) . ?
P1 C31 1.829(3) . ?
P1 C1 1.831(3) . ?
P1 C41 1.835(3) . ?
P2 C51 1.836(3) . ?
P2 C12 1.837(3) . ?
P2 C61 1.839(3) . ?
N1 C3 1.347(3) . ?
N1 C2 1.450(3) . ?
N2 C10 1.334(3) . ?
N2 C11 1.368(3) . ?
N3 C14 1.339(3) . ?
N3 C13 1.457(3) . ?
N4 C21 1.336(3) . ?
N4 C22 1.370(3) . ?
C1 C2 1.533(3) . ?
C1 H1A 0.9900 . ?
C1 H1B 0.9900 . ?
C2 H2A 0.9900 . ?
C2 H2B 0.9900 . ?
C3 C4 1.402(4) . ?
C3 C11 1.443(4) . ?
C4 C5 1.396(4) . ?
C4 H4A 0.9500 . ?
C5 C6 1.372(4) . ?
C5 H5A 0.9500 . ?
C6 C7 1.410(4) . ?
C6 H6A 0.9500 . ?
C7 C8 1.410(4) . ?
C7 C11 1.415(3) . ?
C8 C9 1.361(4) . ?
C8 H8A 0.9500 . ?
C9 C10 1.395(4) . ?
C9 H9A 0.9500 . ?
C10 H10A 0.9500 . ?
C12 C13 1.518(4) . ?
C12 H12A 0.9900 . ?
C12 H12B 0.9900 . ?
C13 H13A 0.9900 . ?
C13 H13B 0.9900 . ?
C14 C15 1.411(4) . ?
C14 C22 1.432(4) . ?
C15 C16 1.389(4) . ?
C15 H15A 0.9500 . ?
C16 C17 1.384(4) . ?
C16 H16A 0.9500 . ?
C17 C18 1.416(4) . ?
C17 H17A 0.9500 . ?
C18 C22 1.411(4) . ?
C18 C19 1.420(4) . ?
C19 C20 1.371(4) . ?
C19 H19A 0.9500 . ?
C20 C21 1.393(4) . ?
C20 H20A 0.9500 . ?
C21 H21A 0.9500 . ?
C31 C36 1.391(4) . ?
C31 C32 1.402(4) . ?
C32 C33 1.379(4) . ?
C32 H32A 0.9500 . ?
C33 C34 1.385(5) . ?
C33 H33A 0.9500 . ?
C34 C35 1.382(5) . ?
C34 H34A 0.9500 . ?
C35 C36 1.377(5) . ?
C35 H35A 0.9500 . ?
C36 H36A 0.9500 . ?
C41 C46 1.386(4) . ?
C41 C42 1.392(4) . ?
C42 C43 1.385(4) . ?
C42 H42A 0.9500 . ?
C43 C44 1.383(4) . ?
C43 H43A 0.9500 . ?
C44 C45 1.363(4) . ?
C44 H44A 0.9500 . ?
C45 C46 1.389(4) . ?
C45 H45A 0.9500 . ?
C46 H46A 0.9500 . ?
C51 C56 1.393(4) . ?
C51 C52 1.398(4) . ?
C52 C53 1.392(4) . ?
C52 H52A 0.9500 . ?
C53 C54 1.374(4) . ?
C53 H53A 0.9500 . ?
C54 C55 1.379(4) . ?
C54 H54A 0.9500 . ?
C55 C56 1.373(4) . ?
C55 H55A 0.9500 . ?
C56 H56A 0.9500 . ?
C61 C66 1.383(4) . ?
C61 C62 1.390(4) . ?
C62 C63 1.379(4) . ?
C62 H62A 0.9500 . ?
C63 C64 1.376(4) . ?
C63 H63A 0.9500 . ?
C64 C65 1.376(4) . ?
C64 H64A 0.9500 . ?
C65 C66 1.383(4) . ?
C65 H65A 0.9500 . ?
C66 H66A 0.9500 . ?

loop_
_geom_torsion_atom_site_label_1
_geom_torsion_atom_site_label_2
_geom_torsion_atom_site_label_3
_geom_torsion_atom_site_label_4
_geom_torsion
_geom_torsion_site_symmetry_1
_geom_torsion_site_symmetry_2
_geom_torsion_site_symmetry_3
_geom_torsion_site_symmetry_4
_geom_torsion_publ_flag
C31 P1 C1 C2 89.4(2) . . . . ?
C41 P1 C1 C2 -166.0(2) . . . . ?
Fe1 P1 C1 C2 -33.4(2) . . . . ?
C3 N1 C2 C1 164.8(3) . . . . ?
Fe1 N1 C2 C1 -19.9(3) . . . . ?
P1 C1 C2 N1 33.6(3) . . . . ?
C2 N1 C3 C4 -1.9(4) . . . . ?
Fe1 N1 C3 C4 -177.7(3) . . . . ?
C2 N1 C3 C11 -179.9(2) . . . . ?
Fe1 N1 C3 C11 4.3(3) . . . . ?
N1 C3 C4 C5 -172.6(3) . . . . ?
C11 C3 C4 C5 5.4(4) . . . . ?
C3 C4 C5 C6 -2.3(5) . . . . ?
C4 C5 C6 C7 -1.6(5) . . . . ?
C5 C6 C7 C8 -179.1(3) . . . . ?
C5 C6 C7 C11 2.2(4) . . . . ?
C6 C7 C8 C9 179.8(3) . . . . ?
C11 C7 C8 C9 -1.5(4) . . . . ?
C7 C8 C9 C10 1.6(4) . . . . ?
C11 N2 C10 C9 -2.4(4) . . . . ?
Fe1 N2 C10 C9 175.3(2) . . . . ?
C8 C9 C10 N2 0.4(4) . . . . ?
C10 N2 C11 C7 2.5(4) . . . . ?
Fe1 N2 C11 C7 -175.6(2) . . . . ?
C10 N2 C11 C3 179.8(2) . . . . ?
Fe1 N2 C11 C3 1.7(3) . . . . ?
C8 C7 C11 N2 -0.6(4) . . . . ?
C6 C7 C11 N2 178.3(3) . . . . ?
C8 C7 C11 C3 -177.7(3) . . . . ?
C6 C7 C11 C3 1.1(4) . . . . ?
N1 C3 C11 N2 -3.9(3) . . . . ?
C4 C3 C11 N2 177.8(2) . . . . ?
N1 C3 C11 C7 173.4(3) . . . . ?
C4 C3 C11 C7 -4.9(4) . . . . ?
C51 P2 C12 C13 85.4(2) . . . . ?
C61 P2 C12 C13 -167.86(18) . . . . ?
Fe1 P2 C12 C13 -34.99(19) . . . . ?
C14 N3 C13 C12 169.6(2) . . . . ?
Fe1 N3 C13 C12 -26.4(3) . . . . ?
P2 C12 C13 N3 38.4(3) . . . . ?
C13 N3 C14 C15 -1.6(4) . . . . ?
Fe1 N3 C14 C15 -167.2(2) . . . . ?
C13 N3 C14 C22 178.0(2) . . . . ?
Fe1 N3 C14 C22 12.4(3) . . . . ?
N3 C14 C15 C16 -173.9(3) . . . . ?
C22 C14 C15 C16 6.5(4) . . . . ?
C14 C15 C16 C17 -1.1(4) . . . . ?
C15 C16 C17 C18 -2.7(4) . . . . ?
C16 C17 C18 C22 0.8(4) . . . . ?
C16 C17 C18 C19 180.0(3) . . . . ?
C22 C18 C19 C20 -4.0(4) . . . . ?
C17 C18 C19 C20 176.8(3) . . . . ?
C18 C19 C20 C21 0.4(4) . . . . ?
C22 N4 C21 C20 -3.3(4) . . . . ?
Fe1 N4 C21 C20 176.53(19) . . . . ?
C19 C20 C21 N4 3.5(4) . . . . ?
C21 N4 C22 C18 -0.7(4) . . . . ?
Fe1 N4 C22 C18 179.4(2) . . . . ?
C21 N4 C22 C14 178.0(2) . . . . ?
Fe1 N4 C22 C14 -1.9(3) . . . . ?
C17 C18 C22 N4 -176.4(2) . . . . ?
C19 C18 C22 N4 4.3(4) . . . . ?
C17 C18 C22 C14 4.9(4) . . . . ?
C19 C18 C22 C14 -174.3(2) . . . . ?
N3 C14 C22 N4 -6.9(3) . . . . ?
C15 C14 C22 N4 172.8(2) . . . . ?
N3 C14 C22 C18 171.9(2) . . . . ?
C15 C14 C22 C18 -8.5(4) . . . . ?
C1 P1 C31 C36 -2.1(3) . . . . ?
C41 P1 C31 C36 -110.6(2) . . . . ?
Fe1 P1 C31 C36 110.9(2) . . . . ?
C1 P1 C31 C32 177.6(2) . . . . ?
C41 P1 C31 C32 69.1(2) . . . . ?
Fe1 P1 C31 C32 -69.4(2) . . . . ?
C36 C31 C32 C33 2.7(4) . . . . ?
P1 C31 C32 C33 -177.0(2) . . . . ?
C31 C32 C33 C34 -0.7(4) . . . . ?
C32 C33 C34 C35 -1.6(5) . . . . ?
C33 C34 C35 C36 1.9(5) . . . . ?
C34 C35 C36 C31 0.2(5) . . . . ?
C32 C31 C36 C35 -2.4(4) . . . . ?
P1 C31 C36 C35 177.3(2) . . . . ?
C31 P1 C41 C46 105.6(3) . . . . ?
C1 P1 C41 C46 -2.9(3) . . . . ?
Fe1 P1 C41 C46 -121.0(2) . . . . ?
C31 P1 C41 C42 -75.1(2) . . . . ?
C1 P1 C41 C42 176.4(2) . . . . ?
Fe1 P1 C41 C42 58.4(3) . . . . ?
C46 C41 C42 C43 -1.2(4) . . . . ?
P1 C41 C42 C43 179.4(2) . . . . ?
C41 C42 C43 C44 0.8(5) . . . . ?
C42 C43 C44 C45 -0.1(5) . . . . ?
C43 C44 C45 C46 -0.2(5) . . . . ?
C42 C41 C46 C45 0.9(4) . . . . ?
P1 C41 C46 C45 -179.8(2) . . . . ?
C44 C45 C46 C41 -0.2(5) . . . . ?
C12 P2 C51 C56 -174.4(2) . . . . ?
C61 P2 C51 C56 76.2(2) . . . . ?
Fe1 P2 C51 C56 -63.0(2) . . . . ?
C12 P2 C51 C52 -0.5(3) . . . . ?
C61 P2 C51 C52 -109.9(2) . . . . ?
Fe1 P2 C51 C52 110.9(2) . . . . ?
C56 C51 C52 C53 0.9(4) . . . . ?
P2 C51 C52 C53 -172.9(2) . . . . ?
C51 C52 C53 C54 -0.2(5) . . . . ?
C52 C53 C54 C55 -0.4(5) . . . . ?
C53 C54 C55 C56 0.3(5) . . . . ?
C54 C55 C56 C51 0.4(4) . . . . ?
C52 C51 C56 C55 -1.0(4) . . . . ?
P2 C51 C56 C55 173.2(2) . . . . ?
C51 P2 C61 C66 109.5(2) . . . . ?
C12 P2 C61 C66 -0.1(3) . . . . ?
Fe1 P2 C61 C66 -117.6(2) . . . . ?
C51 P2 C61 C62 -71.5(2) . . . . ?
C12 P2 C61 C62 178.9(2) . . . . ?
Fe1 P2 C61 C62 61.4(3) . . . . ?
C66 C61 C62 C63 -1.1(4) . . . . ?
P2 C61 C62 C63 179.8(2) . . . . ?
C61 C62 C63 C64 0.4(5) . . . . ?
C62 C63 C64 C65 0.7(5) . . . . ?
C63 C64 C65 C66 -1.0(5) . . . . ?
C62 C61 C66 C65 0.8(4) . . . . ?
P2 C61 C66 C65 179.8(2) . . . . ?
C64 C65 C66 C61 0.2(5) . . . . ?
